data_8103900
loop_
_publ_author_name
'Somer, M.'
'Carrillo-Cabrera, W.'
'Peters, E.M.'
'Peters, K.'
'von Schnering, H.G.'

_publ_section_title
;
 Crystal structure of disodium lithium diphosphidoaluminate Na2 Li (Al P2)
;
_journal_name_full 'Zeitschrift fuer Kristallographie (149,1979-)'
_journal_page_first 778
_journal_page_last 778
_journal_volume 210
_journal_year 1995
_chemical_formula_sum 'Al Li Na2 P2'
_chemical_name_systematic 'Na2 Li (Al P2)'
_space_group_IT_number 64
_symmetry_space_group_name_Hall '-C 2ac 2'
_symmetry_space_group_name_H-M 'C m c a'
_cell_angle_alpha 90
_cell_angle_beta 90
_cell_angle_gamma 90
_cell_formula_units_Z 8
_cell_length_a 11.566
_cell_length_b 13.592
_cell_length_c 5.801
_cell_volume 911.947
_citation_journal_id_ASTM ZEKRDZ
_cod_data_source_file Somer_ZEKRDZ_1995_1841.cif
_cod_data_source_block Al1Li1Na2P2
_cod_original_cell_volume 911.9467
_cod_original_formula_sum 'Al1 Li1 Na2 P2'
_cod_database_code 8103900

loop_
_symmetry_equiv_pos_as_xyz
x,y,z
-x+1/2,-y,z+1/2
x,-y,-z
-x+1/2,y,-z+1/2
-x,-y,-z
x-1/2,y,-z-1/2
-x,y,z
x-1/2,-y,z-1/2
x+1/2,y+1/2,z
-x+1,-y+1/2,z+1/2
x+1/2,-y+1/2,-z
-x+1,y+1/2,-z+1/2
-x+1/2,-y+1/2,-z
x,y+1/2,-z-1/2
-x+1/2,y+1/2,z
x,-y+1/2,z-1/2

loop_
_atom_site_label
_atom_site_type_symbol
_atom_site_fract_x
_atom_site_fract_y
_atom_site_fract_z
_atom_site_occupancy
_atom_site_U_iso_or_equiv
Al1 Al+3 0.13006 0 0 1 0.0
P1 P-3 0.25 0.39977 0.25 1 0.0
Li1 Li+1 0.379 0 0 1 0.0
Na1 Na+1 0.25 0.18175 0.25 1 0.0
Na2 Na+1 0 0.32108 0.21465 1 0.0
P2 P-3 0 0.10436 0.21345 1 0.0
